data_7717818
loop_
_publ_author_name
'Wei, Biao'
'Qin, Zhibiao'
'Miao, Hui'
'Wang, Chaoqun'
'Huang, Mengna'
'Liu, Chengxu'
'Bai, Cui-Bing'
'Chen, Zheng'

_publ_section_title
;
 Alkylzinc complexes derived from formylfluorenimide ligands: Synthesis,
 characterization and catalysis for hydroboration of aldehydes and ketones
;
_journal_name_full 'Dalton Transactions'
_journal_paper_doi 10.1039/D4DT03395G
_journal_year 2025
_chemical_formula_moiety 'C29 H28 N2 O Zn'
_chemical_formula_sum 'C29 H28 N2 O Zn'
_chemical_formula_weight 485.90
_space_group_crystal_system monoclinic
_space_group_IT_number 14
_space_group_name_Hall '-P 2yn'
_space_group_name_H-M_alt 'P 1 21/n 1'
_atom_sites_solution_hydrogens geom
_audit_creation_date 2024-04-16
_audit_creation_method
;
Olex2 1.5
(compiled 2024.02.16 svn.r378c4104 for OlexSys, GUI svn.r6928)
;
_audit_update_record
;
2024-05-31 deposited with the CCDC.	2025-01-15 downloaded from the CCDC.
;
_cell_angle_alpha 90
_cell_angle_beta 101.383(4)
_cell_angle_gamma 90
_cell_formula_units_Z 4
_cell_length_a 12.0635(4)
_cell_length_b 10.6401(4)
_cell_length_c 19.2513(8)
_cell_measurement_reflns_used 9843
_cell_measurement_temperature 293(2)
_cell_measurement_theta_max 29.2010
_cell_measurement_theta_min 2.1350
_cell_volume 2422.43(16)
_computing_cell_refinement 'CrysAlisPro 1.171.40.84a (Rigaku OD, 2020)'
_computing_data_collection 'CrysAlisPro 1.171.40.84a (Rigaku OD, 2020)'
_computing_data_reduction 'CrysAlisPro 1.171.40.84a (Rigaku OD, 2020)'
_computing_molecular_graphics 'Olex2 1.5 (Dolomanov et al., 2009)'
_computing_publication_material 'Olex2 1.5 (Dolomanov et al., 2009)'
_computing_structure_refinement 'SHELXL 2018/3 (Sheldrick, 2015)'
_computing_structure_solution 'SHELXT 2018/2 (Sheldrick, 2018)'
_diffrn_ambient_temperature 293(2)
_diffrn_detector 'Hybrid Pixel Array Detector'
_diffrn_detector_area_resol_mean 10.0000
_diffrn_detector_type HyPix
_diffrn_measured_fraction_theta_full 1.000
_diffrn_measured_fraction_theta_max 0.905
_diffrn_measurement_details
;
List of Runs (angles in degrees, time in seconds):

  # Type    Start    End  Width  t~exp~   \w     \q     \k     \f   Frames
#--------------------------------------------------------------------------
  1  \w    -52.00   5.00   0.50   16.00    --   24.18 -19.00 -30.00  114
  2  \w    -59.00  -1.00   0.50   16.00    --   24.18 -19.00 -90.00  116
  3  \w    -20.00   5.00   0.50   16.00    --   24.18 -19.00-180.00   50
  4  \w    -14.00  12.00   0.50   16.00    --   24.18 -37.00-180.00   52
  5  \w     37.00 104.00   0.50   16.00    --   24.18-136.00 -32.00  134
  6  \w     48.00  74.00   0.50   16.00    --   24.18-132.00 144.00   52
  7  \w    -64.00  21.00   0.50   16.00    --   24.18 -37.00 -30.00  170
  8  \w    -72.00 -27.00   0.50   16.00    --   24.18 -19.00-120.00   90
  9  \w   -113.00  21.00   0.50   16.00    --  -23.24 -37.00  60.00  268
 10  \w   -101.00 -25.00   0.50   16.00    --  -23.24 132.00-145.00  152
 11  \w    -66.00 -41.00   0.50   16.00    --  -23.24 136.00  31.00   50
 12  \w     43.00  81.00   0.50   16.00    --   24.18 178.00 120.00   76
 13  \w     47.00  92.00   0.50   16.00    --   24.18 178.00 -90.00   90
 14  \w     55.00  80.00   0.50   16.00    --   24.18 178.00-120.00   50
;
_diffrn_measurement_device 'four-circle diffractometer'
_diffrn_measurement_device_type 'XtaLAB Synergy, Single source at offset/far, HyPix'
_diffrn_measurement_method '\w scans'
_diffrn_orient_matrix_type 'CrysAlisPro convention (1999,Acta A55,543-557)'
_diffrn_orient_matrix_UB_11 -0.0112337000
_diffrn_orient_matrix_UB_12 0.0008609000
_diffrn_orient_matrix_UB_13 -0.0375619000
_diffrn_orient_matrix_UB_21 0.0587538000
_diffrn_orient_matrix_UB_22 0.0054489000
_diffrn_orient_matrix_UB_23 0.0004432000
_diffrn_orient_matrix_UB_31 0.0046716000
_diffrn_orient_matrix_UB_32 -0.0664438000
_diffrn_orient_matrix_UB_33 -0.0004446000
_diffrn_radiation_monochromator mirror
_diffrn_radiation_probe x-ray
_diffrn_radiation_type 'Mo K\a'
_diffrn_radiation_wavelength 0.71073
_diffrn_reflns_av_R_equivalents 0.0314
_diffrn_reflns_av_unetI/netI 0.0282
_diffrn_reflns_Laue_measured_fraction_full 1.000
_diffrn_reflns_Laue_measured_fraction_max 0.905
_diffrn_reflns_limit_h_max 15
_diffrn_reflns_limit_h_min -16
_diffrn_reflns_limit_k_max 11
_diffrn_reflns_limit_k_min -13
_diffrn_reflns_limit_l_max 24
_diffrn_reflns_limit_l_min -26
_diffrn_reflns_number 31471
_diffrn_reflns_point_group_measured_fraction_full 1.000
_diffrn_reflns_point_group_measured_fraction_max 0.905
_diffrn_reflns_theta_full 25.242
_diffrn_reflns_theta_max 29.651
_diffrn_reflns_theta_min 2.158
_diffrn_source 'micro-focus sealed X-ray tube'
_diffrn_source_type 'PhotonJet (Mo) X-ray Source'
_exptl_absorpt_coefficient_mu 1.037
_exptl_absorpt_correction_T_max 1.00000
_exptl_absorpt_correction_T_min 0.49347
_exptl_absorpt_correction_type multi-scan
_exptl_absorpt_process_details
;
CrysAlisPro 1.171.40.84a (Rigaku Oxford Diffraction, 2020)
Empirical absorption correction using spherical harmonics,
implemented in SCALE3 ABSPACK scaling algorithm.
;
_exptl_crystal_colour colourless
_exptl_crystal_colour_primary colourless
_exptl_crystal_density_diffrn 1.332
_exptl_crystal_description block
_exptl_crystal_F_000 1016
_exptl_crystal_size_max 0.14
_exptl_crystal_size_mid 0.12
_exptl_crystal_size_min 0.1
_refine_diff_density_max 1.072
_refine_diff_density_min -0.604
_refine_diff_density_rms 0.046
_refine_ls_extinction_method none
_refine_ls_goodness_of_fit_ref 1.044
_refine_ls_hydrogen_treatment constr
_refine_ls_matrix_type full
_refine_ls_number_parameters 299
_refine_ls_number_reflns 6199
_refine_ls_number_restraints 0
_refine_ls_restrained_S_all 1.044
_refine_ls_R_factor_all 0.0820
_refine_ls_R_factor_gt 0.0509
_refine_ls_shift/su_max 0.001
_refine_ls_shift/su_mean 0.000
_refine_ls_structure_factor_coef Fsqd
_refine_ls_weighting_details 'w=1/[\s^2^(Fo^2^)+(0.0637P)^2^+1.2470P] where P=(Fo^2^+2Fc^2^)/3'
_refine_ls_weighting_scheme calc
_refine_ls_wR_factor_gt 0.1390
_refine_ls_wR_factor_ref 0.1548
_reflns_Friedel_coverage 0.000
_reflns_number_gt 3990
_reflns_number_total 6199
_reflns_threshold_expression 'I > 2\s(I)'
_cod_data_source_file d4dt03395g2.cif
_cod_data_source_block l12-c4
_cod_database_code 7717818
_shelx_shelxl_version_number 2018/3
_chemical_oxdiff_formula CHNZn
_shelx_space_group_comment
;
The symmetry employed for this shelxl refinement is uniquely defined
by the following loop, which should always be used as a source of
symmetry information in preference to the above space-group names.
They are only intended as comments.
;
_shelx_estimated_absorpt_t_max 0.903
_shelx_estimated_absorpt_t_min 0.868
_reflns_odcompleteness_completeness 99.95
_reflns_odcompleteness_iscentric 1
_reflns_odcompleteness_theta 27.04
_olex2_refinement_description
;
1.a Secondary CH2 refined with riding coordinates:
 C29(H29A,H29B), C26(H26A,H26B), C28(H28A,H28B), C24(H24A,H24B), C27(H27A,H27B)
1.b Aromatic/amide H refined with riding coordinates:
 C14(H14), C16(H16), C11(H11), C5(H5), C2(H2), C18(H18), C17(H17), C8(H8),
 C23(H23), C10(H10), C3(H3), C9(H9), C21(H21), C4(H4), C22(H22)
1.c Idealised Me refined as rotating group:
 C25(H25A,H25B,H25C)
;
_olex2_submission_special_instructions 'No special instructions were received'
_oxdiff_exptl_absorpt_empirical_details
;
Empirical correction (ABSPACK) includes:
- Absorption correction using spherical harmonics
- Frame scaling
;
_oxdiff_exptl_absorpt_empirical_full_max 2.106
_oxdiff_exptl_absorpt_empirical_full_min 0.464

loop_
_space_group_symop_operation_xyz
'x, y, z'
'-x+1/2, y+1/2, -z+1/2'
'-x, -y, -z'
'x-1/2, -y-1/2, z-1/2'

loop_
_atom_site_label
_atom_site_type_symbol
_atom_site_fract_x
_atom_site_fract_y
_atom_site_fract_z
_atom_site_U_iso_or_equiv
_atom_site_adp_type
_atom_site_occupancy
_atom_site_site_symmetry_order
_atom_site_calc_flag
_atom_site_refinement_flags_posn
_atom_site_refinement_flags_adp
_atom_site_refinement_flags_occupancy
_atom_site_disorder_assembly
_atom_site_disorder_group
Zn1 Zn 0.48053(3) 0.69307(4) 0.60260(2) 0.07116(16) Uani 1 1 d . . . . .
O1 O 0.51137(19) 0.8459(2) 0.67779(12) 0.0768(6) Uani 1 1 d . . . . .
N1 N 0.3236(2) 0.6504(2) 0.61567(12) 0.0624(6) Uani 1 1 d . . . . .
N2 N 0.3896(2) 0.7876(2) 0.51363(13) 0.0699(7) Uani 1 1 d . . . . .
C12 C 0.3082(2) 0.6130(3) 0.80836(16) 0.0641(7) Uani 1 1 d . . . . .
C13 C 0.3418(2) 0.5912(3) 0.74037(15) 0.0609(7) Uani 1 1 d . . . . .
C15 C 0.2418(2) 0.6843(3) 0.55724(15) 0.0623(7) Uani 1 1 d . . . . .
C14 C 0.2893(2) 0.6463(3) 0.67888(15) 0.0623(7) Uani 1 1 d . . . . .
H14 H 0.221214 0.686347 0.680192 0.075 Uiso 1 1 calc R U . . .
C20 C 0.2778(3) 0.7580(3) 0.50362(15) 0.0658(7) Uani 1 1 d . . . . .
C1 C 0.4296(2) 0.4949(3) 0.75376(17) 0.0653(7) Uani 1 1 d . . . . .
C6 C 0.4442(2) 0.4577(3) 0.82538(18) 0.0693(8) Uani 1 1 d . . . . .
C7 C 0.3686(3) 0.5301(3) 0.85931(16) 0.0689(8) Uani 1 1 d . . . . .
C16 C 0.1292(3) 0.6504(3) 0.54661(18) 0.0760(8) Uani 1 1 d . . . . .
H16 H 0.104353 0.600104 0.579948 0.091 Uiso 1 1 calc R U . . .
C11 C 0.2357(3) 0.7009(3) 0.82858(18) 0.0753(8) Uani 1 1 d . . . . .
H11 H 0.197911 0.758337 0.795869 0.090 Uiso 1 1 calc R U . . .
C19 C 0.1982(3) 0.7986(3) 0.44329(16) 0.0769(9) Uani 1 1 d . . . . .
C5 C 0.5226(3) 0.3636(4) 0.8520(2) 0.0909(11) Uani 1 1 d . . . . .
H5 H 0.532949 0.339224 0.899284 0.109 Uiso 1 1 calc R U . . .
C2 C 0.4912(3) 0.4359(3) 0.7092(2) 0.0804(9) Uani 1 1 d . . . . .
H2 H 0.480767 0.458085 0.661599 0.096 Uiso 1 1 calc R U . . .
C18 C 0.0843(3) 0.7624(4) 0.43600(19) 0.0906(12) Uani 1 1 d . . . . .
H18 H 0.031546 0.787771 0.396532 0.109 Uiso 1 1 calc R U . . .
C17 C 0.0515(3) 0.6905(4) 0.4864(2) 0.0888(11) Uani 1 1 d . . . . .
H17 H -0.024020 0.667240 0.481057 0.107 Uiso 1 1 calc R U . . .
C8 C 0.3512(3) 0.5326(4) 0.92882(18) 0.0864(11) Uani 1 1 d . . . . .
H8 H 0.389639 0.476854 0.962344 0.104 Uiso 1 1 calc R U . . .
C23 C 0.4249(4) 0.8580(4) 0.46595(19) 0.0896(10) Uani 1 1 d . . . . .
H23 H 0.501667 0.875813 0.471922 0.108 Uiso 1 1 calc R U . . .
C10 C 0.2203(4) 0.7022(4) 0.8979(2) 0.0896(10) Uani 1 1 d . . . . .
H10 H 0.171206 0.760434 0.911573 0.107 Uiso 1 1 calc R U . . .
C3 C 0.5686(3) 0.3433(4) 0.7370(3) 0.0977(13) Uani 1 1 d . . . . .
H3 H 0.610983 0.304312 0.707726 0.117 Uiso 1 1 calc R U . . .
C9 C 0.2769(4) 0.6178(4) 0.9472(2) 0.0937(11) Uani 1 1 d . . . . .
H9 H 0.264337 0.619069 0.993333 0.112 Uiso 1 1 calc R U . . .
C21 C 0.2409(5) 0.8774(4) 0.39532(18) 0.0957(12) Uani 1 1 d . . . . .
H21 H 0.192088 0.908885 0.355641 0.115 Uiso 1 1 calc R U . . .
C29 C 0.6008(4) 0.8329(4) 0.7384(2) 0.0945(12) Uani 1 1 d . . . . .
H29A H 0.673644 0.831517 0.724334 0.113 Uiso 1 1 calc R U . . .
H29B H 0.592047 0.755753 0.763679 0.113 Uiso 1 1 calc R U . . .
C26 C 0.4276(3) 0.9321(4) 0.6941(2) 0.0936(11) Uani 1 1 d . . . . .
H26A H 0.354450 0.891156 0.688359 0.112 Uiso 1 1 calc R U . . .
H26B H 0.420562 1.004593 0.663013 0.112 Uiso 1 1 calc R U . . .
C4 C 0.5837(3) 0.3081(4) 0.8075(3) 0.1007(14) Uani 1 1 d . . . . .
H4 H 0.636128 0.245996 0.824816 0.121 Uiso 1 1 calc R U . . .
C22 C 0.3513(5) 0.9070(4) 0.4067(2) 0.1058(14) Uani 1 1 d . . . . .
H22 H 0.378725 0.959649 0.375394 0.127 Uiso 1 1 calc R U . . .
C28 C 0.5915(4) 0.9440(4) 0.7835(2) 0.0998(12) Uani 1 1 d . . . . .
H28A H 0.633790 1.014712 0.770419 0.120 Uiso 1 1 calc R U . . .
H28B H 0.618594 0.924924 0.833271 0.120 Uiso 1 1 calc R U . . .
C24 C 0.6333(3) 0.6315(5) 0.6011(2) 0.1085(14) Uani 1 1 d . . . . .
H24A H 0.679065 0.704710 0.596288 0.130 Uiso 1 1 calc R U . . .
H24B H 0.662628 0.596520 0.647655 0.130 Uiso 1 1 calc R U . . .
C27 C 0.4675(4) 0.9704(5) 0.7684(2) 0.1132(14) Uani 1 1 d . . . . .
H27A H 0.429840 0.922278 0.799742 0.136 Uiso 1 1 calc R U . . .
H27B H 0.453281 1.059043 0.774459 0.136 Uiso 1 1 calc R U . . .
C25 C 0.6548(5) 0.5437(7) 0.5520(3) 0.169(3) Uani 1 1 d . . . . .
H25A H 0.616345 0.568118 0.505396 0.253 Uiso 1 1 calc R U . . .
H25B H 0.628157 0.462665 0.563263 0.253 Uiso 1 1 calc R U . . .
H25C H 0.734651 0.539713 0.553237 0.253 Uiso 1 1 calc R U . . .

loop_
_atom_site_aniso_label
_atom_site_aniso_U_11
_atom_site_aniso_U_22
_atom_site_aniso_U_33
_atom_site_aniso_U_23
_atom_site_aniso_U_13
_atom_site_aniso_U_12
Zn1 0.0526(2) 0.0947(3) 0.0659(2) -0.00332(18) 0.01094(16) 0.00638(17)
O1 0.0618(12) 0.0954(15) 0.0679(13) -0.0061(11) -0.0002(10) 0.0067(11)
N1 0.0509(13) 0.0771(15) 0.0578(13) 0.0038(11) 0.0073(10) 0.0072(11)
N2 0.0756(17) 0.0791(16) 0.0559(14) -0.0047(12) 0.0155(12) -0.0004(13)
C12 0.0553(16) 0.0705(18) 0.0631(17) 0.0091(13) 0.0034(13) -0.0067(13)
C13 0.0523(15) 0.0646(16) 0.0639(16) 0.0067(13) 0.0066(12) 0.0013(12)
C15 0.0557(15) 0.0702(17) 0.0588(16) -0.0068(13) 0.0057(12) 0.0092(13)
C14 0.0503(15) 0.0715(17) 0.0643(17) 0.0047(13) 0.0093(12) 0.0044(13)
C20 0.074(2) 0.0690(17) 0.0524(15) -0.0088(13) 0.0065(13) 0.0112(15)
C1 0.0496(15) 0.0639(16) 0.0777(19) 0.0049(14) 0.0013(13) -0.0028(13)
C6 0.0531(16) 0.0620(16) 0.084(2) 0.0134(15) -0.0070(14) -0.0077(13)
C7 0.0568(16) 0.0746(18) 0.0683(18) 0.0129(14) -0.0043(13) -0.0115(14)
C16 0.0609(18) 0.091(2) 0.073(2) -0.0080(16) 0.0053(15) 0.0066(16)
C11 0.073(2) 0.084(2) 0.0706(19) 0.0081(16) 0.0165(16) 0.0053(16)
C19 0.098(3) 0.076(2) 0.0515(16) -0.0090(14) 0.0004(16) 0.0214(18)
C5 0.061(2) 0.084(2) 0.116(3) 0.031(2) -0.009(2) -0.0030(18)
C2 0.0644(19) 0.0674(19) 0.108(3) 0.0007(17) 0.0126(18) 0.0025(15)
C18 0.087(3) 0.104(3) 0.067(2) -0.019(2) -0.0175(18) 0.032(2)
C17 0.063(2) 0.110(3) 0.084(2) -0.022(2) -0.0084(18) 0.0166(19)
C8 0.075(2) 0.110(3) 0.066(2) 0.0263(19) -0.0063(17) -0.020(2)
C23 0.107(3) 0.097(2) 0.070(2) -0.0049(19) 0.030(2) -0.008(2)
C10 0.088(3) 0.104(3) 0.079(2) -0.0040(19) 0.023(2) -0.003(2)
C3 0.066(2) 0.075(2) 0.150(4) -0.004(2) 0.017(2) 0.0092(17)
C9 0.087(3) 0.128(3) 0.065(2) 0.006(2) 0.0106(19) -0.015(2)
C21 0.138(4) 0.089(3) 0.0550(19) -0.0007(17) 0.007(2) 0.024(3)
C29 0.081(2) 0.118(3) 0.074(2) -0.001(2) -0.0114(18) 0.018(2)
C26 0.074(2) 0.094(3) 0.109(3) -0.014(2) 0.007(2) 0.0144(19)
C4 0.066(2) 0.074(2) 0.154(4) 0.022(2) 0.000(2) 0.0092(18)
C22 0.153(4) 0.101(3) 0.066(2) 0.011(2) 0.028(3) 0.001(3)
C28 0.108(3) 0.113(3) 0.068(2) -0.002(2) -0.008(2) -0.007(2)
C24 0.066(2) 0.165(4) 0.096(3) -0.018(3) 0.019(2) 0.023(3)
C27 0.106(3) 0.133(4) 0.100(3) -0.026(3) 0.019(3) 0.008(3)
C25 0.123(4) 0.242(7) 0.136(4) -0.064(5) 0.013(3) 0.078(5)

loop_
_atom_type_symbol
_atom_type_description
_atom_type_scat_dispersion_real
_atom_type_scat_dispersion_imag
_atom_type_scat_source
C C 0.0033 0.0016 'International Tables Vol C Tables 4.2.6.8 and 6.1.1.4'
H H 0.0000 0.0000 'International Tables Vol C Tables 4.2.6.8 and 6.1.1.4'
N N 0.0061 0.0033 'International Tables Vol C Tables 4.2.6.8 and 6.1.1.4'
O O 0.0106 0.0060 'International Tables Vol C Tables 4.2.6.8 and 6.1.1.4'
Zn Zn 0.2839 1.4301 'International Tables Vol C Tables 4.2.6.8 and 6.1.1.4'

loop_
_geom_angle_atom_site_label_1
_geom_angle_atom_site_label_2
_geom_angle_atom_site_label_3
_geom_angle
_geom_angle_site_symmetry_1
_geom_angle_site_symmetry_3
_geom_angle_publ_flag
N1 Zn1 O1 97.35(10) . . ?
N1 Zn1 N2 81.76(10) . . ?
N2 Zn1 O1 100.32(9) . . ?
C24 Zn1 O1 102.89(15) . . ?
C24 Zn1 N1 146.84(19) . . ?
C24 Zn1 N2 119.32(16) . . ?
C29 O1 Zn1 118.4(2) . . ?
C29 O1 C26 109.4(3) . . ?
C26 O1 Zn1 126.0(2) . . ?
C15 N1 Zn1 112.11(19) . . ?
C14 N1 Zn1 125.40(19) . . ?
C14 N1 C15 116.0(2) . . ?
C20 N2 Zn1 110.4(2) . . ?
C23 N2 Zn1 130.6(3) . . ?
C23 N2 C20 118.7(3) . . ?
C7 C12 C13 109.1(3) . . ?
C11 C12 C13 131.2(3) . . ?
C11 C12 C7 119.6(3) . . ?
C14 C13 C12 123.1(3) . . ?
C14 C13 C1 130.8(3) . . ?
C1 C13 C12 105.8(2) . . ?
N1 C15 C20 117.2(3) . . ?
C16 C15 N1 125.0(3) . . ?
C16 C15 C20 117.8(3) . . ?
N1 C14 H14 115.8 . . ?
C13 C14 N1 128.3(3) . . ?
C13 C14 H14 115.8 . . ?
N2 C20 C15 117.3(3) . . ?
N2 C20 C19 122.4(3) . . ?
C19 C20 C15 120.3(3) . . ?
C6 C1 C13 108.4(3) . . ?
C2 C1 C13 131.7(3) . . ?
C2 C1 C6 119.8(3) . . ?
C1 C6 C7 108.9(3) . . ?
C5 C6 C1 120.2(4) . . ?
C5 C6 C7 130.9(3) . . ?
C12 C7 C6 107.8(3) . . ?
C8 C7 C12 120.0(3) . . ?
C8 C7 C6 132.2(3) . . ?
C15 C16 H16 119.3 . . ?
C15 C16 C17 121.3(4) . . ?
C17 C16 H16 119.3 . . ?
C12 C11 H11 120.3 . . ?
C10 C11 C12 119.3(3) . . ?
C10 C11 H11 120.3 . . ?
C18 C19 C20 119.2(3) . . ?
C18 C19 C21 124.8(4) . . ?
C21 C19 C20 116.0(4) . . ?
C6 C5 H5 120.5 . . ?
C4 C5 C6 119.0(4) . . ?
C4 C5 H5 120.5 . . ?
C1 C2 H2 120.6 . . ?
C3 C2 C1 118.8(4) . . ?
C3 C2 H2 120.6 . . ?
C19 C18 H18 120.0 . . ?
C17 C18 C19 120.1(3) . . ?
C17 C18 H18 120.0 . . ?
C16 C17 H17 119.3 . . ?
C18 C17 C16 121.3(4) . . ?
C18 C17 H17 119.3 . . ?
C7 C8 H8 120.3 . . ?
C9 C8 C7 119.4(3) . . ?
C9 C8 H8 120.3 . . ?
N2 C23 H23 118.7 . . ?
N2 C23 C22 122.6(4) . . ?
C22 C23 H23 118.7 . . ?
C11 C10 H10 119.6 . . ?
C11 C10 C9 120.8(4) . . ?
C9 C10 H10 119.6 . . ?
C2 C3 H3 119.4 . . ?
C4 C3 C2 121.2(4) . . ?
C4 C3 H3 119.4 . . ?
C8 C9 C10 120.8(4) . . ?
C8 C9 H9 119.6 . . ?
C10 C9 H9 119.6 . . ?
C19 C21 H21 119.7 . . ?
C22 C21 C19 120.5(4) . . ?
C22 C21 H21 119.7 . . ?
O1 C29 H29A 110.6 . . ?
O1 C29 H29B 110.6 . . ?
O1 C29 C28 105.6(3) . . ?
H29A C29 H29B 108.8 . . ?
C28 C29 H29A 110.6 . . ?
C28 C29 H29B 110.6 . . ?
O1 C26 H26A 110.5 . . ?
O1 C26 H26B 110.5 . . ?
O1 C26 C27 106.1(3) . . ?
H26A C26 H26B 108.7 . . ?
C27 C26 H26A 110.5 . . ?
C27 C26 H26B 110.5 . . ?
C5 C4 C3 120.9(4) . . ?
C5 C4 H4 119.5 . . ?
C3 C4 H4 119.5 . . ?
C23 C22 H22 120.2 . . ?
C21 C22 C23 119.6(4) . . ?
C21 C22 H22 120.2 . . ?
C29 C28 H28A 111.2 . . ?
C29 C28 H28B 111.2 . . ?
C29 C28 C27 102.9(3) . . ?
H28A C28 H28B 109.1 . . ?
C27 C28 H28A 111.2 . . ?
C27 C28 H28B 111.2 . . ?
Zn1 C24 H24A 106.7 . . ?
Zn1 C24 H24B 106.7 . . ?
H24A C24 H24B 106.6 . . ?
C25 C24 Zn1 122.4(4) . . ?
C25 C24 H24A 106.7 . . ?
C25 C24 H24B 106.7 . . ?
C26 C27 C28 105.1(3) . . ?
C26 C27 H27A 110.7 . . ?
C26 C27 H27B 110.7 . . ?
C28 C27 H27A 110.7 . . ?
C28 C27 H27B 110.7 . . ?
H27A C27 H27B 108.8 . . ?
C24 C25 H25A 109.5 . . ?
C24 C25 H25B 109.5 . . ?
C24 C25 H25C 109.5 . . ?
H25A C25 H25B 109.5 . . ?
H25A C25 H25C 109.5 . . ?
H25B C25 H25C 109.5 . . ?

loop_
_geom_bond_atom_site_label_1
_geom_bond_atom_site_label_2
_geom_bond_distance
_geom_bond_site_symmetry_2
_geom_bond_publ_flag
Zn1 O1 2.160(2) . ?
Zn1 N1 2.010(2) . ?
Zn1 N2 2.100(3) . ?
Zn1 C24 1.961(4) . ?
O1 C29 1.431(4) . ?
O1 C26 1.444(4) . ?
N1 C15 1.390(4) . ?
N1 C14 1.361(4) . ?
N2 C20 1.361(4) . ?
N2 C23 1.319(4) . ?
C12 C13 1.463(4) . ?
C12 C7 1.410(4) . ?
C12 C11 1.387(5) . ?
C13 C14 1.360(4) . ?
C13 C1 1.460(4) . ?
C15 C20 1.431(4) . ?
C15 C16 1.380(4) . ?
C14 H14 0.9300 . ?
C20 C19 1.420(4) . ?
C1 C6 1.412(4) . ?
C1 C2 1.391(5) . ?
C6 C7 1.445(5) . ?
C6 C5 1.403(5) . ?
C7 C8 1.395(5) . ?
C16 H16 0.9300 . ?
C16 C17 1.406(5) . ?
C11 H11 0.9300 . ?
C11 C10 1.384(5) . ?
C19 C18 1.407(6) . ?
C19 C21 1.417(6) . ?
C5 H5 0.9300 . ?
C5 C4 1.370(6) . ?
C2 H2 0.9300 . ?
C2 C3 1.390(5) . ?
C18 H18 0.9300 . ?
C18 C17 1.354(6) . ?
C17 H17 0.9300 . ?
C8 H8 0.9300 . ?
C8 C9 1.370(6) . ?
C23 H23 0.9300 . ?
C23 C22 1.400(6) . ?
C10 H10 0.9300 . ?
C10 C9 1.384(6) . ?
C3 H3 0.9300 . ?
C3 C4 1.385(6) . ?
C9 H9 0.9300 . ?
C21 H21 0.9300 . ?
C21 C22 1.344(6) . ?
C29 H29A 0.9700 . ?
C29 H29B 0.9700 . ?
C29 C28 1.485(5) . ?
C26 H26A 0.9700 . ?
C26 H26B 0.9700 . ?
C26 C27 1.474(5) . ?
C4 H4 0.9300 . ?
C22 H22 0.9300 . ?
C28 H28A 0.9700 . ?
C28 H28B 0.9700 . ?
C28 C27 1.493(6) . ?
C24 H24A 0.9700 . ?
C24 H24B 0.9700 . ?
C24 C25 1.390(6) . ?
C27 H27A 0.9700 . ?
C27 H27B 0.9700 . ?
C25 H25A 0.9600 . ?
C25 H25B 0.9600 . ?
C25 H25C 0.9600 . ?

loop_
_geom_torsion_atom_site_label_1
_geom_torsion_atom_site_label_2
_geom_torsion_atom_site_label_3
_geom_torsion_atom_site_label_4
_geom_torsion
_geom_torsion_site_symmetry_1
_geom_torsion_site_symmetry_2
_geom_torsion_site_symmetry_3
_geom_torsion_site_symmetry_4
_geom_torsion_publ_flag
Zn1 O1 C29 C28 -173.2(3) . . . . ?
Zn1 O1 C26 C27 150.4(3) . . . . ?
Zn1 N1 C15 C20 -8.9(3) . . . . ?
Zn1 N1 C15 C16 170.0(2) . . . . ?
Zn1 N1 C14 C13 -46.4(4) . . . . ?
Zn1 N2 C20 C15 7.1(3) . . . . ?
Zn1 N2 C20 C19 -173.5(2) . . . . ?
Zn1 N2 C23 C22 175.4(3) . . . . ?
O1 C29 C28 C27 31.3(5) . . . . ?
O1 C26 C27 C28 20.9(5) . . . . ?
N1 C15 C20 N2 0.9(4) . . . . ?
N1 C15 C20 C19 -178.5(3) . . . . ?
N1 C15 C16 C17 178.9(3) . . . . ?
N2 C20 C19 C18 178.9(3) . . . . ?
N2 C20 C19 C21 -3.0(4) . . . . ?
N2 C23 C22 C21 -3.2(6) . . . . ?
C12 C13 C14 N1 168.0(3) . . . . ?
C12 C13 C1 C6 2.2(3) . . . . ?
C12 C13 C1 C2 178.9(3) . . . . ?
C12 C7 C8 C9 -1.4(5) . . . . ?
C12 C11 C10 C9 0.6(6) . . . . ?
C13 C12 C7 C6 1.9(3) . . . . ?
C13 C12 C7 C8 -179.9(3) . . . . ?
C13 C12 C11 C10 -178.8(3) . . . . ?
C13 C1 C6 C7 -1.1(3) . . . . ?
C13 C1 C6 C5 178.7(3) . . . . ?
C13 C1 C2 C3 -178.2(3) . . . . ?
C15 N1 C14 C13 164.2(3) . . . . ?
C15 C20 C19 C18 -1.8(4) . . . . ?
C15 C20 C19 C21 176.4(3) . . . . ?
C15 C16 C17 C18 1.0(5) . . . . ?
C14 N1 C15 C20 144.6(3) . . . . ?
C14 N1 C15 C16 -36.5(4) . . . . ?
C14 C13 C1 C6 -172.1(3) . . . . ?
C14 C13 C1 C2 4.6(6) . . . . ?
C20 N2 C23 C22 2.2(5) . . . . ?
C20 C15 C16 C17 -2.2(5) . . . . ?
C20 C19 C18 C17 0.5(5) . . . . ?
C20 C19 C21 C22 2.0(5) . . . . ?
C1 C13 C14 N1 -18.6(5) . . . . ?
C1 C6 C7 C12 -0.5(3) . . . . ?
C1 C6 C7 C8 -178.3(3) . . . . ?
C1 C6 C5 C4 -0.5(5) . . . . ?
C1 C2 C3 C4 1.0(6) . . . . ?
C6 C1 C2 C3 -1.8(5) . . . . ?
C6 C7 C8 C9 176.2(3) . . . . ?
C6 C5 C4 C3 -0.3(6) . . . . ?
C7 C12 C13 C14 172.3(3) . . . . ?
C7 C12 C13 C1 -2.6(3) . . . . ?
C7 C12 C11 C10 -2.8(5) . . . . ?
C7 C6 C5 C4 179.3(3) . . . . ?
C7 C8 C9 C10 -0.8(6) . . . . ?
C16 C15 C20 N2 -178.0(3) . . . . ?
C16 C15 C20 C19 2.6(4) . . . . ?
C11 C12 C13 C14 -11.4(5) . . . . ?
C11 C12 C13 C1 173.8(3) . . . . ?
C11 C12 C7 C6 -174.9(3) . . . . ?
C11 C12 C7 C8 3.2(4) . . . . ?
C11 C10 C9 C8 1.2(6) . . . . ?
C19 C18 C17 C16 -0.1(5) . . . . ?
C19 C21 C22 C23 0.9(6) . . . . ?
C5 C6 C7 C12 179.7(3) . . . . ?
C5 C6 C7 C8 1.9(6) . . . . ?
C2 C1 C6 C7 -178.3(3) . . . . ?
C2 C1 C6 C5 1.6(4) . . . . ?
C2 C3 C4 C5 0.1(6) . . . . ?
C18 C19 C21 C22 180.0(4) . . . . ?
C23 N2 C20 C15 -178.4(3) . . . . ?
C23 N2 C20 C19 1.0(5) . . . . ?
C21 C19 C18 C17 -177.4(3) . . . . ?
C29 O1 C26 C27 -1.2(5) . . . . ?
C29 C28 C27 C26 -31.9(5) . . . . ?
C26 O1 C29 C28 -19.2(4) . . . . ?
